data_9012277
loop_
_publ_author_name
'Giester, G.'
'Lengauer, C. L.'
'Tillmanns, E.'
'Zemann, J.'

_publ_section_title
;
 Tl2S: Re-determination of crystal structure and stereochemical discussion
;
_journal_name_full 'Journal of Solid State Chemistry'
_journal_page_first 322
_journal_page_last 330
_journal_paper_doi 10.1006/jssc.2002.9711
_journal_volume 168
_journal_year 2002
_chemical_compound_source Synthetic
_chemical_formula_sum 'S Tl2'
_chemical_name_mineral Carlinite
_space_group_IT_number 146
_symmetry_space_group_name_Hall 'R 3'
_symmetry_space_group_name_H-M 'R 3 :H'
_cell_angle_alpha 90
_cell_angle_beta 90
_cell_angle_gamma 120
_cell_length_a 12.150
_cell_length_b 12.150
_cell_length_c 18.190
_cell_formula_units_Z 27
_cell_volume 2325.498
_database_code_amcsd 0014029
_exptl_crystal_density_diffrn 8.499
_cod_original_sg_symbol_H-M 'R 3'
_cod_original_formula_sum 'Tl2 S'
_cod_database_code 9012277

loop_
_space_group_symop_operation_xyz
x,y,z
2/3+x,1/3+y,1/3+z
1/3+x,2/3+y,2/3+z
-y,x-y,z
2/3-y,1/3+x-y,1/3+z
1/3-y,2/3+x-y,2/3+z
-x+y,-x,z
2/3-x+y,1/3-x,1/3+z
1/3-x+y,2/3-x,2/3+z

loop_
_atom_site_label
_atom_site_fract_x
_atom_site_fract_y
_atom_site_fract_z
_atom_site_U_iso_or_equiv
Tl1 0.12570 0.20300 -0.07810 0.04570
Tl2 0.46850 0.90650 -0.09690 0.04520
Tl3 0.80650 0.57190 -0.09920 0.04490
Tl4 0.24070 0.10600 0.10460 0.04510
Tl5 0.53990 0.74880 0.08460 0.04530
Tl6 0.87120 0.41240 0.08500 0.04570
S1 0.00000 0.00000 0.03650 0.04700
S2 0.33333 0.66667 -0.02550 0.04700
S3 0.66667 0.33333 -0.02610 0.04800
S4 0.00250 0.66300 0.02690 0.04100
S5 0.99920 0.32340 -0.02000 0.04700

loop_
_cod_related_entry_id
_cod_related_entry_database
_cod_related_entry_code
1 AMCSD 0014029
